data_1513223
loop_
_publ_author_name
'Zheng, Heng'
'Chen, Qiong'
'Zhang, Mengke'
'Lai, Yongji'
'Lei, Liang'
'Shu, Penghua'
'Zhang, Jinwen'
'Xue, Yongbo'
'Luo, Zengwei'
'Li, Yan'
'Yao, Guangmin'
'Zhang, Yonghui'

_publ_section_title
;
 Cytotoxic ent-Kaurane Diterpenoids from Salvia cavaleriei.
;
_journal_issue 12
_journal_name_full 'Journal of natural products'
_journal_page_first 2253
_journal_page_last 2262
_journal_paper_doi 10.1021/np400600c
_journal_volume 76
_journal_year 2013
_chemical_absolute_configuration ad
_chemical_formula_sum 'C22 H36 O8'
_chemical_formula_weight 428.51
_chemical_name_systematic
; 
 ? 
;
_space_group_IT_number 4
_symmetry_cell_setting monoclinic
_symmetry_space_group_name_Hall 'P 2yb'
_symmetry_space_group_name_H-M 'P 1 21 1'
_atom_sites_solution_hydrogens geom
_atom_sites_solution_primary direct
_atom_sites_solution_secondary difmap
_audit_creation_method SHELXL-97
_cell_angle_alpha 90.00
_cell_angle_beta 94.6680(10)
_cell_angle_gamma 90.00
_cell_formula_units_Z 2
_cell_length_a 8.5553(2)
_cell_length_b 7.0580(2)
_cell_length_c 18.5846(5)
_cell_measurement_reflns_used 9936
_cell_measurement_temperature 298(2)
_cell_measurement_theta_max 70.74
_cell_measurement_theta_min 4.77
_cell_volume 1118.48(5)
_computing_cell_refinement 'Bruker SAINT'
_computing_data_collection 'Bruker APEX2'
_computing_data_reduction 'Bruker SAINT'
_computing_molecular_graphics 'Bruker SHELXTL'
_computing_publication_material 'Bruker SHELXTL'
_computing_structure_refinement 'SHELXL-97 (Sheldrick, 1997)'
_computing_structure_solution 'SHELXS-97 (Sheldrick, 1990)'
_diffrn_ambient_temperature 298(2)
_diffrn_measured_fraction_theta_full 0.980
_diffrn_measured_fraction_theta_max 0.980
_diffrn_measurement_device_type 'Bruker APEX-II CCD'
_diffrn_measurement_method '\f and \w scans'
_diffrn_radiation_monochromator graphite
_diffrn_radiation_source 'fine-focus sealed tube'
_diffrn_radiation_type CuK\a
_diffrn_radiation_wavelength 1.54178
_diffrn_reflns_av_R_equivalents 0.0210
_diffrn_reflns_av_sigmaI/netI 0.0218
_diffrn_reflns_limit_h_max 10
_diffrn_reflns_limit_h_min -10
_diffrn_reflns_limit_k_max 7
_diffrn_reflns_limit_k_min -8
_diffrn_reflns_limit_l_max 21
_diffrn_reflns_limit_l_min -21
_diffrn_reflns_number 12021
_diffrn_reflns_theta_full 65.00
_diffrn_reflns_theta_max 65.00
_diffrn_reflns_theta_min 4.77
_diffrn_standards_number 0
_exptl_absorpt_coefficient_mu 0.793
_exptl_absorpt_correction_T_max 0.9179
_exptl_absorpt_correction_T_min 0.8903
_exptl_absorpt_correction_type none
_exptl_crystal_density_diffrn 1.272
_exptl_crystal_density_method 'not measured'
_exptl_crystal_F_000 464
_exptl_crystal_size_max 0.15
_exptl_crystal_size_mid 0.12
_exptl_crystal_size_min 0.11
_refine_diff_density_max 0.204
_refine_diff_density_min -0.194
_refine_diff_density_rms 0.056
_refine_ls_abs_structure_details 'Flack H D (1983), Acta Cryst. A39, 876-881'
_refine_ls_abs_structure_Flack 0.19(14)
_refine_ls_extinction_method none
_refine_ls_goodness_of_fit_ref 1.085
_refine_ls_hydrogen_treatment mixed
_refine_ls_matrix_type full
_refine_ls_number_parameters 278
_refine_ls_number_reflns 3535
_refine_ls_number_restraints 9
_refine_ls_restrained_S_all 1.102
_refine_ls_R_factor_all 0.0312
_refine_ls_R_factor_gt 0.0310
_refine_ls_shift/su_max 0.002
_refine_ls_shift/su_mean 0.000
_refine_ls_structure_factor_coef Fsqd
_refine_ls_weighting_details 'calc w=1/[\s^2^(Fo^2^)+(0.0564P)^2^+0.1177P] where P=(Fo^2^+2Fc^2^)/3'
_refine_ls_weighting_scheme calc
_refine_ls_wR_factor_gt 0.0872
_refine_ls_wR_factor_ref 0.0875
_reflns_number_gt 3511
_reflns_number_total 3535
_reflns_threshold_expression >2sigma(I)
_cod_data_source_file np400600c_si_002.cif
_cod_data_source_block e:\120905e\work\cu_120905e_0m
_cod_depositor_comments
;
The following automatic conversions were performed:

'_symmetry_cell_setting' value 'Monoclinic' changed to 'monoclinic'
according to /home/saulius/struct/CIF-dictionaries/cif_core.dic
dictionary named 'cif_core.dic' version 2.4.2 from 2011-04-26.

Automatic conversion script
Id: cif_fix_values 1891 2012-01-12 08:04:46Z andrius 
;
_cod_original_sg_symbol_H-M P2(1)
_cod_database_code 1513223

loop_
_symmetry_equiv_pos_as_xyz
'x, y, z'
'-x, y+1/2, -z'

loop_
_atom_site_label
_atom_site_type_symbol
_atom_site_fract_x
_atom_site_fract_y
_atom_site_fract_z
_atom_site_U_iso_or_equiv
_atom_site_adp_type
_atom_site_occupancy
_atom_site_symmetry_multiplicity
_atom_site_calc_flag
_atom_site_refinement_flags
C1 C -0.07290(19) 0.1134(3) 0.61062(8) 0.0431(4) Uani 1 1 d .
H1A H -0.0222 -0.0074 0.6037 0.052 Uiso 1 1 calc R
H1B H -0.1838 0.0981 0.5964 0.052 Uiso 1 1 calc R
C2 C -0.0052(2) 0.2603(3) 0.56168(8) 0.0459(4) Uani 1 1 d .
H2A H -0.0177 0.2151 0.5123 0.055 Uiso 1 1 calc R
H2B H -0.0648 0.3768 0.5640 0.055 Uiso 1 1 calc R
C3 C 0.1653(2) 0.3027(3) 0.58117(8) 0.0443(4) Uani 1 1 d .
H3A H 0.2003 0.4022 0.5494 0.053 Uiso 1 1 calc R
C4 C 0.20039(19) 0.3621(3) 0.66043(8) 0.0419(4) Uani 1 1 d .
C5 C 0.12631(17) 0.2126(2) 0.70909(7) 0.0367(3) Uani 1 1 d .
H5A H 0.1798 0.0941 0.6987 0.044 Uiso 1 1 calc R
C6 C 0.16711(18) 0.2443(2) 0.78995(8) 0.0388(4) Uani 1 1 d .
H6A H 0.2754 0.2847 0.7985 0.047 Uiso 1 1 calc R
H6B H 0.1004 0.3421 0.8076 0.047 Uiso 1 1 calc R
C7 C 0.14254(17) 0.0596(2) 0.82898(7) 0.0364(3) Uani 1 1 d .
H7 H 0.2038 -0.0376 0.8062 0.044 Uiso 1 1 calc R
C8 C -0.02904(17) -0.0035(2) 0.82094(7) 0.0345(3) Uani 1 1 d .
C9 C -0.08729(17) -0.0142(2) 0.73776(8) 0.0353(3) Uani 1 1 d .
H9 H -0.0215 -0.1130 0.7187 0.042 Uiso 1 1 calc R
C10 C -0.05231(16) 0.1664(2) 0.69209(7) 0.0358(3) Uani 1 1 d .
C11 C -0.25597(18) -0.1030(3) 0.73174(8) 0.0433(4) Uani 1 1 d .
H11 H -0.2416 -0.2393 0.7399 0.052 Uiso 1 1 calc R
C12 C -0.36637(19) -0.0355(3) 0.78715(9) 0.0492(4) Uani 1 1 d .
H12A H -0.4569 -0.1186 0.7859 0.059 Uiso 1 1 calc R
H12B H -0.4032 0.0911 0.7746 0.059 Uiso 1 1 calc R
C13 C -0.28442(19) -0.0339(3) 0.86359(9) 0.0456(4) Uani 1 1 d .
H13 H -0.3570 -0.0006 0.8998 0.055 Uiso 1 1 calc R
C14 C -0.14749(18) 0.1054(2) 0.86402(8) 0.0395(4) Uani 1 1 d .
H14 H -0.1795 0.2248 0.8403 0.047 Uiso 1 1 calc R
C15 C -0.0454(2) -0.2037(2) 0.85187(8) 0.0411(4) Uani 1 1 d .
C16 C -0.2019(2) -0.2180(3) 0.88122(9) 0.0475(4) Uani 1 1 d .
C17 C -0.2477(3) -0.3690(4) 0.91562(12) 0.0699(6) Uani 1 1 d .
H17A H -0.1811 -0.4727 0.9225 0.084 Uiso 1 1 calc R
H17B H -0.3465 -0.3717 0.9330 0.084 Uiso 1 1 calc R
C18 C 0.1426(2) 0.5664(3) 0.66926(10) 0.0540(4) Uani 1 1 d .
H18A H 0.2075 0.6517 0.6446 0.081 Uiso 1 1 calc R
H18B H 0.1481 0.5983 0.7196 0.081 Uiso 1 1 calc R
H18C H 0.0360 0.5768 0.6491 0.081 Uiso 1 1 calc R
C19 C 0.3800(2) 0.3661(3) 0.67731(10) 0.0541(5) Uani 1 1 d .
H19A H 0.4200 0.2389 0.6782 0.081 Uiso 1 1 calc R
H19B H 0.4048 0.4244 0.7235 0.081 Uiso 1 1 calc R
H19C H 0.4271 0.4374 0.6407 0.081 Uiso 1 1 calc R
C20 C -0.1637(2) 0.3317(3) 0.70558(9) 0.0446(4) Uani 1 1 d .
H20A H -0.1660 0.4187 0.6658 0.067 Uiso 1 1 calc R
H20B H -0.1272 0.3961 0.7493 0.067 Uiso 1 1 calc R
H20C H -0.2673 0.2834 0.7101 0.067 Uiso 1 1 calc R
C21 C 0.3951(2) -0.0877(3) 0.50843(11) 0.0587(5) Uani 1 1 d .
H21A H 0.3905 -0.1420 0.4609 0.088 Uiso 1 1 calc R
H21B H 0.3552 -0.1771 0.5413 0.088 Uiso 1 1 calc R
H21C H 0.5019 -0.0574 0.5240 0.088 Uiso 1 1 calc R
C22 C 0.29867(17) 0.0875(3) 0.50690(8) 0.0402(4) Uani 1 1 d .
O1 O 0.26267(16) 0.1804(2) 0.45407(6) 0.0549(3) Uani 1 1 d .
O2 O 0.25640(14) 0.12919(19) 0.57192(6) 0.0473(3) Uani 1 1 d .
O3 O 0.20220(13) 0.07183(19) 0.90343(6) 0.0453(3) Uani 1 1 d D
H3 H 0.130(2) 0.126(3) 0.9249(11) 0.068 Uiso 1 1 d D
O4 O -0.34170(14) -0.0842(2) 0.66317(6) 0.0557(4) Uani 1 1 d .
H4 H -0.3065 -0.1580 0.6345 0.083 Uiso 1 1 d R
O5 O -0.08327(14) 0.13624(19) 0.93619(6) 0.0484(3) Uani 1 1 d D
H5 H -0.1482 0.1565 0.9660 0.073 Uiso 1 1 d RD
O6 O 0.05176(16) -0.3271(2) 0.85068(7) 0.0554(3) Uani 1 1 d .
O7 O 0.31894(16) 0.7329(2) 0.97555(7) 0.0616(4) Uani 1 1 d D
H7A H 0.2802 0.8089 0.9443 0.092 Uiso 1 1 d RD
H7B H 0.4020 0.7861 1.0046 0.092 Uiso 1 1 d RD
O8 O 0.42520(19) 0.3658(3) 0.93469(10) 0.0820(5) Uani 1 1 d D
H8B H 0.3580 0.2786 0.9297 0.123 Uiso 1 1 d RD
H8A H 0.3884 0.4628 0.9536 0.123 Uiso 1 1 d RD

loop_
_atom_site_aniso_label
_atom_site_aniso_U_11
_atom_site_aniso_U_22
_atom_site_aniso_U_33
_atom_site_aniso_U_23
_atom_site_aniso_U_13
_atom_site_aniso_U_12
C1 0.0462(8) 0.0507(11) 0.0314(7) -0.0018(7) -0.0030(6) 0.0090(7)
C2 0.0536(9) 0.0527(11) 0.0309(8) 0.0042(7) -0.0001(6) 0.0151(8)
C3 0.0553(9) 0.0439(10) 0.0345(8) 0.0078(7) 0.0081(7) 0.0135(8)
C4 0.0475(9) 0.0425(10) 0.0358(8) 0.0029(7) 0.0047(6) 0.0049(7)
C5 0.0415(8) 0.0384(9) 0.0299(7) -0.0003(6) 0.0001(6) 0.0084(6)
C6 0.0422(8) 0.0421(9) 0.0318(8) -0.0005(6) 0.0004(6) -0.0010(6)
C7 0.0397(7) 0.0393(9) 0.0294(7) 0.0008(6) -0.0022(5) 0.0031(7)
C8 0.0393(8) 0.0355(9) 0.0283(7) -0.0024(6) 0.0001(5) 0.0022(6)
C9 0.0376(7) 0.0372(9) 0.0306(7) -0.0044(6) 0.0000(6) 0.0068(6)
C10 0.0391(7) 0.0381(9) 0.0297(7) -0.0013(6) -0.0013(5) 0.0093(7)
C11 0.0434(8) 0.0486(10) 0.0369(8) -0.0076(7) -0.0023(6) -0.0022(7)
C12 0.0397(8) 0.0637(12) 0.0439(9) -0.0061(8) 0.0024(7) -0.0012(8)
C13 0.0440(8) 0.0566(11) 0.0368(8) -0.0075(7) 0.0082(6) -0.0017(7)
C14 0.0454(8) 0.0404(10) 0.0326(7) -0.0047(6) 0.0030(6) 0.0044(7)
C15 0.0541(9) 0.0374(9) 0.0311(7) -0.0021(6) -0.0004(6) -0.0016(8)
C16 0.0580(10) 0.0453(11) 0.0393(8) -0.0033(7) 0.0048(7) -0.0096(8)
C17 0.0834(14) 0.0612(14) 0.0675(12) 0.0032(11) 0.0204(10) -0.0147(11)
C18 0.0709(11) 0.0427(10) 0.0495(10) 0.0035(8) 0.0120(8) 0.0022(9)
C19 0.0515(10) 0.0668(13) 0.0444(9) 0.0057(8) 0.0067(7) -0.0056(9)
C20 0.0459(8) 0.0439(10) 0.0439(8) 0.0048(7) 0.0043(6) 0.0138(7)
C21 0.0523(10) 0.0727(15) 0.0514(10) -0.0117(9) 0.0063(8) 0.0146(10)
C22 0.0366(7) 0.0529(11) 0.0314(7) -0.0033(7) 0.0038(5) -0.0052(7)
O1 0.0695(8) 0.0612(9) 0.0349(6) 0.0044(6) 0.0088(5) -0.0033(7)
O2 0.0559(6) 0.0539(8) 0.0330(5) 0.0056(5) 0.0083(4) 0.0183(6)
O3 0.0472(6) 0.0557(7) 0.0315(5) 0.0041(5) -0.0055(4) -0.0019(6)
O4 0.0473(6) 0.0798(10) 0.0382(6) -0.0133(6) -0.0071(5) 0.0009(6)
O5 0.0552(6) 0.0582(8) 0.0320(5) -0.0116(5) 0.0045(4) -0.0014(5)
O6 0.0717(8) 0.0394(7) 0.0551(7) 0.0046(6) 0.0055(6) 0.0131(6)
O7 0.0545(7) 0.0775(10) 0.0516(7) 0.0133(7) -0.0034(5) 0.0012(6)
O8 0.0679(9) 0.0790(12) 0.0962(12) 0.0019(10) -0.0110(8) -0.0167(8)

loop_
_atom_type_symbol
_atom_type_description
_atom_type_scat_dispersion_real
_atom_type_scat_dispersion_imag
_atom_type_scat_source
C C 0.0181 0.0091 'International Tables Vol C Tables 4.2.6.8 and 6.1.1.4'
H H 0.0000 0.0000 'International Tables Vol C Tables 4.2.6.8 and 6.1.1.4'
O O 0.0492 0.0322 'International Tables Vol C Tables 4.2.6.8 and 6.1.1.4'

loop_
_geom_angle_atom_site_label_1
_geom_angle_atom_site_label_2
_geom_angle_atom_site_label_3
_geom_angle
C2 C1 C10 113.51(14)
C2 C1 H1A 108.9
C10 C1 H1A 108.9
C2 C1 H1B 108.9
C10 C1 H1B 108.9
H1A C1 H1B 107.7
C3 C2 C1 113.54(13)
C3 C2 H2A 108.9
C1 C2 H2A 108.9
C3 C2 H2B 108.9
C1 C2 H2B 108.9
H2A C2 H2B 107.7
O2 C3 C2 108.65(15)
O2 C3 C4 105.97(12)
C2 C3 C4 113.27(13)
O2 C3 H3A 109.6
C2 C3 H3A 109.6
C4 C3 H3A 109.6
C3 C4 C18 108.58(14)
C3 C4 C19 108.26(13)
C18 C4 C19 106.55(16)
C3 C4 C5 108.33(14)
C18 C4 C5 115.06(13)
C19 C4 C5 109.86(13)
C6 C5 C4 113.58(13)
C6 C5 C10 111.62(12)
C4 C5 C10 117.35(12)
C6 C5 H5A 104.2
C4 C5 H5A 104.2
C10 C5 H5A 104.2
C7 C6 C5 108.37(13)
C7 C6 H6A 110.0
C5 C6 H6A 110.0
C7 C6 H6B 110.0
C5 C6 H6B 110.0
H6A C6 H6B 108.4
O3 C7 C6 110.92(13)
O3 C7 C8 111.97(11)
C6 C7 C8 111.92(12)
O3 C7 H7 107.2
C6 C7 H7 107.2
C8 C7 H7 107.2
C7 C8 C15 110.31(12)
C7 C8 C14 117.96(12)
C15 C8 C14 100.38(12)
C7 C8 C9 109.38(11)
C15 C8 C9 106.84(12)
C14 C8 C9 111.17(11)
C11 C9 C10 119.95(12)
C11 C9 C8 107.61(12)
C10 C9 C8 115.37(12)
C11 C9 H9 104.0
C10 C9 H9 104.0
C8 C9 H9 104.0
C20 C10 C1 108.54(12)
C20 C10 C5 114.52(14)
C1 C10 C5 106.09(11)
C20 C10 C9 112.24(12)
C1 C10 C9 108.60(13)
C5 C10 C9 106.54(11)
O4 C11 C12 105.81(13)
O4 C11 C9 115.50(14)
C12 C11 C9 116.28(14)
O4 C11 H11 106.2
C12 C11 H11 106.2
C9 C11 H11 106.2
C11 C12 C13 111.45(13)
C11 C12 H12A 109.3
C13 C12 H12A 109.3
C11 C12 H12B 109.3
C13 C12 H12B 109.3
H12A C12 H12B 108.0
C16 C13 C14 102.04(13)
C16 C13 C12 111.54(15)
C14 C13 C12 107.60(14)
C16 C13 H13 111.7
C14 C13 H13 111.7
C12 C13 H13 111.7
O5 C14 C13 109.88(13)
O5 C14 C8 110.17(12)
C13 C14 C8 102.23(13)
O5 C14 H14 111.4
C13 C14 H14 111.4
C8 C14 H14 111.4
O6 C15 C16 126.82(17)
O6 C15 C8 125.04(15)
C16 C15 C8 108.13(14)
C17 C16 C15 122.94(19)
C17 C16 C13 130.68(18)
C15 C16 C13 106.38(15)
C16 C17 H17A 120.0
C16 C17 H17B 120.0
H17A C17 H17B 120.0
C4 C18 H18A 109.5
C4 C18 H18B 109.5
H18A C18 H18B 109.5
C4 C18 H18C 109.5
H18A C18 H18C 109.5
H18B C18 H18C 109.5
C4 C19 H19A 109.5
C4 C19 H19B 109.5
H19A C19 H19B 109.5
C4 C19 H19C 109.5
H19A C19 H19C 109.5
H19B C19 H19C 109.5
C10 C20 H20A 109.5
C10 C20 H20B 109.5
H20A C20 H20B 109.5
C10 C20 H20C 109.5
H20A C20 H20C 109.5
H20B C20 H20C 109.5
C22 C21 H21A 109.5
C22 C21 H21B 109.5
H21A C21 H21B 109.5
C22 C21 H21C 109.5
H21A C21 H21C 109.5
H21B C21 H21C 109.5
O1 C22 O2 123.72(17)
O1 C22 C21 125.15(15)
O2 C22 C21 111.13(15)
C22 O2 C3 118.66(13)
C7 O3 H3 105.3(16)
C11 O4 H4 109.5
C14 O5 H5 115.3
H7A O7 H7B 112.4
H8B O8 H8A 111.3

loop_
_geom_bond_atom_site_label_1
_geom_bond_atom_site_label_2
_geom_bond_distance
C1 C2 1.524(3)
C1 C10 1.5556(19)
C1 H1A 0.9700
C1 H1B 0.9700
C2 C3 1.504(2)
C2 H2A 0.9700
C2 H2B 0.9700
C3 O2 1.469(2)
C3 C4 1.537(2)
C3 H3A 0.9800
C4 C18 1.538(3)
C4 C19 1.544(2)
C4 C5 1.557(2)
C5 C6 1.5312(19)
C5 C10 1.569(2)
C5 H5A 0.9800
C6 C7 1.514(2)
C6 H6A 0.9700
C6 H6B 0.9700
C7 O3 1.4380(16)
C7 C8 1.530(2)
C7 H7 0.9800
C8 C15 1.536(2)
C8 C14 1.546(2)
C8 C9 1.5869(18)
C9 C11 1.569(2)
C9 C10 1.574(2)
C9 H9 0.9800
C10 C20 1.540(2)
C11 O4 1.4239(19)
C11 C12 1.529(2)
C11 H11 0.9800
C12 C13 1.532(2)
C12 H12A 0.9700
C12 H12B 0.9700
C13 C16 1.503(3)
C13 C14 1.529(2)
C13 H13 0.9800
C14 O5 1.4241(17)
C14 H14 0.9800
C15 O6 1.205(2)
C15 C16 1.490(2)
C16 C17 1.318(3)
C17 H17A 0.9300
C17 H17B 0.9300
C18 H18A 0.9600
C18 H18B 0.9600
C18 H18C 0.9600
C19 H19A 0.9600
C19 H19B 0.9600
C19 H19C 0.9600
C20 H20A 0.9600
C20 H20B 0.9600
C20 H20C 0.9600
C21 C22 1.486(3)
C21 H21A 0.9600
C21 H21B 0.9600
C21 H21C 0.9600
C22 O1 1.200(2)
C22 O2 1.3224(19)
O3 H3 0.850(10)
O4 H4 0.8200
O5 H5 0.8284
O7 H7A 0.8392
O7 H7B 0.9353
O8 H8B 0.8424
O8 H8A 0.8425

loop_
_geom_hbond_atom_site_label_D
_geom_hbond_atom_site_label_H
_geom_hbond_atom_site_label_A
_geom_hbond_distance_DH
_geom_hbond_distance_HA
_geom_hbond_distance_DA
_geom_hbond_angle_DHA
_geom_hbond_site_symmetry_A
O7 H7B O8 0.94 1.87 2.804(2) 173.8 2_657
O5 H5 O7 0.83 1.97 2.7855(18) 170.5 2_547
O7 H7A O3 0.84 2.09 2.8809(19) 156.1 1_565
O4 H4 O1 0.82 2.06 2.8644(18) 166.1 2_546
O8 H8A O7 0.84 2.05 2.868(3) 164.6 .
O8 H8B O3 0.84 2.01 2.846(2) 172.1 .
O3 H3 O5 0.850(10) 1.859(16) 2.6046(16) 146(2) .

loop_
_geom_torsion_atom_site_label_1
_geom_torsion_atom_site_label_2
_geom_torsion_atom_site_label_3
_geom_torsion_atom_site_label_4
_geom_torsion
C10 C1 C2 C3 55.82(19)
C1 C2 C3 O2 63.03(17)
C1 C2 C3 C4 -54.4(2)
O2 C3 C4 C18 166.15(14)
C2 C3 C4 C18 -74.83(19)
O2 C3 C4 C19 50.86(18)
C2 C3 C4 C19 169.87(15)
O2 C3 C4 C5 -68.24(16)
C2 C3 C4 C5 50.77(19)
C3 C4 C5 C6 174.11(13)
C18 C4 C5 C6 -64.19(18)
C19 C4 C5 C6 56.02(18)
C3 C4 C5 C10 -53.17(17)
C18 C4 C5 C10 68.52(19)
C19 C4 C5 C10 -171.26(14)
C4 C5 C6 C7 -159.33(13)
C10 C5 C6 C7 65.25(16)
C5 C6 C7 O3 170.91(12)
C5 C6 C7 C8 -63.25(15)
O3 C7 C8 C15 -62.70(16)
C6 C7 C8 C15 172.03(12)
O3 C7 C8 C14 51.74(18)
C6 C7 C8 C14 -73.53(16)
O3 C7 C8 C9 -179.94(12)
C6 C7 C8 C9 54.79(16)
C7 C8 C9 C11 173.15(13)
C15 C8 C9 C11 53.75(16)
C14 C8 C9 C11 -54.85(16)
C7 C8 C9 C10 -49.95(16)
C15 C8 C9 C10 -169.35(12)
C14 C8 C9 C10 82.05(16)
C2 C1 C10 C20 71.56(17)
C2 C1 C10 C5 -51.97(17)
C2 C1 C10 C9 -166.16(12)
C6 C5 C10 C20 67.14(17)
C4 C5 C10 C20 -66.45(17)
C6 C5 C10 C1 -173.16(13)
C4 C5 C10 C1 53.25(18)
C6 C5 C10 C9 -57.57(16)
C4 C5 C10 C9 168.84(12)
C11 C9 C10 C20 55.63(17)
C8 C9 C10 C20 -75.64(16)
C11 C9 C10 C1 -64.37(16)
C8 C9 C10 C1 164.36(12)
C11 C9 C10 C5 -178.27(12)
C8 C9 C10 C5 50.46(15)
C10 C9 C11 O4 31.6(2)
C8 C9 C11 O4 166.14(13)
C10 C9 C11 C12 -93.32(17)
C8 C9 C11 C12 41.2(2)
O4 C11 C12 C13 -175.69(15)
C9 C11 C12 C13 -46.0(2)
C11 C12 C13 C16 -49.5(2)
C11 C12 C13 C14 61.6(2)
C16 C13 C14 O5 -72.11(15)
C12 C13 C14 O5 170.41(13)
C16 C13 C14 C8 44.87(14)
C12 C13 C14 C8 -72.62(16)
C7 C8 C14 O5 -44.46(18)
C15 C8 C14 O5 75.32(15)
C9 C8 C14 O5 -171.92(13)
C7 C8 C14 C13 -161.22(13)
C15 C8 C14 C13 -41.45(14)
C9 C8 C14 C13 71.31(15)
C7 C8 C15 O6 -32.9(2)
C14 C8 C15 O6 -158.08(16)
C9 C8 C15 O6 85.88(18)
C7 C8 C15 C16 148.50(12)
C14 C8 C15 C16 23.33(14)
C9 C8 C15 C16 -92.71(14)
O6 C15 C16 C17 5.8(3)
C8 C15 C16 C17 -175.66(17)
O6 C15 C16 C13 -174.59(15)
C8 C15 C16 C13 3.96(16)
C14 C13 C16 C17 149.5(2)
C12 C13 C16 C17 -95.9(2)
C14 C13 C16 C15 -30.11(16)
C12 C13 C16 C15 84.51(16)
O1 C22 O2 C3 -2.4(2)
C21 C22 O2 C3 177.66(15)
C2 C3 O2 C22 84.09(17)
C4 C3 O2 C22 -153.89(14)
